data_1509234
loop_
_publ_author_name
'Soehnel, T.'
'Poudeu Poudeu, P.F.'
'Ruck, M.'

_publ_section_title
;
 Synthese, Kristallstruktur und elektronische Bandstruktur der isotypen
 Sulfidchloride Cu Bi S Cl2 und Ag Bi S Cl2
;
_journal_name_full 'Zeitschrift fuer Anorganische und Allgemeine Chemie'
_journal_page_first 63
_journal_page_last 67
_journal_paper_doi 10.1002/zaac.200300248
_journal_volume 630
_journal_year 2004
_chemical_formula_sum 'Ag Bi Cl2 S'
_chemical_name_systematic 'Ag Bi S Cl2'
_space_group_IT_number 63
_symmetry_space_group_name_Hall '-C 2c 2'
_symmetry_space_group_name_H-M 'C m c m'
_cell_angle_alpha 90
_cell_angle_beta 90
_cell_angle_gamma 90
_cell_formula_units_Z 4
_cell_length_a 3.971
_cell_length_b 13.712
_cell_length_c 8.824
_cell_volume 480.470
_citation_journal_id_ASTM ZAACAB
_cod_data_source_file silver1-2_81.cif
_cod_data_source_block Ag1Bi1Cl2S1
_cod_original_cell_volume 480.4699
_cod_original_formula_sum 'Ag1 Bi1 Cl2 S1'
_cod_database_code 1509234

loop_
_symmetry_equiv_pos_as_xyz
x,y,z
-x,-y,z+1/2
x,-y,-z
-x,y,-z+1/2
-x,-y,-z
x,y,-z-1/2
-x,y,z
x,-y,z-1/2
x+1/2,y+1/2,z
-x+1/2,-y+1/2,z+1/2
x+1/2,-y+1/2,-z
-x+1/2,y+1/2,-z+1/2
-x+1/2,-y+1/2,-z
x+1/2,y+1/2,-z-1/2
-x+1/2,y+1/2,z
x+1/2,-y+1/2,z-1/2

loop_
_atom_site_label
_atom_site_type_symbol
_atom_site_fract_x
_atom_site_fract_y
_atom_site_fract_z
_atom_site_occupancy
_atom_site_U_iso_or_equiv
Cl1 Cl-1 0 0.34378 0.56215 1 0.0
Bi1 Bi+3 0 0.291515 0.25 1 0.0
Ag1 Ag+1 0.5 0.5 0.5 1 0.0
S1 S-2 0.5 0.41903 0.25 1 0.0
